data_7121730
loop_
_publ_author_name
'Hanke, Felix'
'Pugh, Chloe J.'
'Kay, Ellis F.'
'Taylor, Joshua B.'
'Todd, Stephen M.'
'Robertson, Craig M.'
'Slater, Benjamin J.'
'Steiner, Alexander'

_publ_section_title
;
 The simplest supramolecular helix.
;
_journal_issue 47
_journal_name_full 'Chemical communications (Cambridge, England)'
_journal_page_first 6012
_journal_page_last 6015
_journal_paper_doi 10.1039/c8cc03295e
_journal_volume 54
_journal_year 2018
_chemical_formula_moiety 'C4 H11 N'
_chemical_formula_sum 'C4 H11 N'
_chemical_formula_weight 73.14
_chemical_name_common methylpropylamine
_chemical_name_systematic methylpropylamine
_space_group_crystal_system monoclinic
_space_group_IT_number 15
_space_group_name_Hall '-C 2yc'
_space_group_name_H-M_alt 'C 1 2/c 1'
_symmetry_space_group_name_Hall '-C 2yc'
_symmetry_space_group_name_H-M 'C 1 2/c 1'
_audit_block_doi 10.5517/ccdc.csd.cc1z9pzy
_audit_creation_method SHELXL-2014/7
_audit_update_record
;
2018-02-28 deposited with the CCDC.
2018-05-24 downloaded from the CCDC.
;
_cell_angle_alpha 90
_cell_angle_beta 90.67(2)
_cell_angle_gamma 90
_cell_formula_units_Z 16
_cell_length_a 15.168(15)
_cell_length_b 8.902(8)
_cell_length_c 15.176(15)
_cell_measurement_reflns_used 883
_cell_measurement_temperature 100(2)
_cell_measurement_theta_max 54.839
_cell_measurement_theta_min 5.369
_cell_volume 2049(3)
_computing_cell_refinement 'Bruker Apex'
_computing_data_collection 'Bruker Apex'
_computing_data_reduction 'Bruker Apex'
_computing_structure_refinement 'SHELXL-2014/7 (Sheldrick, 2014)'
_diffrn_ambient_temperature 100(2)
_diffrn_measured_fraction_theta_full 0.865
_diffrn_measured_fraction_theta_max 0.863
_diffrn_measurement_device_type 'Bruker Smart Apex'
_diffrn_measurement_method \w-scans
_diffrn_radiation_type MoK\a
_diffrn_radiation_wavelength 0.71073
_diffrn_reflns_av_R_equivalents 0.0445
_diffrn_reflns_av_unetI/netI 0.0456
_diffrn_reflns_Laue_measured_fraction_full 0.865
_diffrn_reflns_Laue_measured_fraction_max 0.863
_diffrn_reflns_limit_h_max 16
_diffrn_reflns_limit_h_min -18
_diffrn_reflns_limit_k_max 8
_diffrn_reflns_limit_k_min -7
_diffrn_reflns_limit_l_max 18
_diffrn_reflns_limit_l_min -18
_diffrn_reflns_number 2659
_diffrn_reflns_point_group_measured_fraction_full 0.865
_diffrn_reflns_point_group_measured_fraction_max 0.863
_diffrn_reflns_theta_full 25.242
_diffrn_reflns_theta_max 25.514
_diffrn_reflns_theta_min 2.653
_diffrn_source sealed-tube
_exptl_absorpt_coefficient_mu 0.057
_exptl_absorpt_correction_T_max 0.7456
_exptl_absorpt_correction_T_min 0.5524
_exptl_absorpt_correction_type multi-scan
_exptl_absorpt_process_details SADABS
_exptl_crystal_colour colourless
_exptl_crystal_density_diffrn 0.948
_exptl_crystal_description cylinder
_exptl_crystal_F_000 672
_exptl_crystal_recrystallization_method 'From the Melt'
_exptl_crystal_size_rad 0.25
_refine_diff_density_max 0.376
_refine_diff_density_min -0.311
_refine_diff_density_rms 0.077
_refine_ls_extinction_method none
_refine_ls_goodness_of_fit_ref 1.003
_refine_ls_hydrogen_treatment mixed
_refine_ls_matrix_type full
_refine_ls_number_parameters 104
_refine_ls_number_reflns 2659
_refine_ls_number_restraints 0
_refine_ls_restrained_S_all 1.003
_refine_ls_R_factor_all 0.1196
_refine_ls_R_factor_gt 0.0892
_refine_ls_shift/su_max 0.000
_refine_ls_shift/su_mean 0.000
_refine_ls_structure_factor_coef Fsqd
_refine_ls_weighting_details 'w=1/[\s^2^(Fo^2^)+(0.1832P)^2^+4.5703P] where P=(Fo^2^+2Fc^2^)/3'
_refine_ls_weighting_scheme calc
_refine_ls_wR_factor_gt 0.2610
_refine_ls_wR_factor_ref 0.2920
_reflns_Friedel_coverage 0.000
_reflns_number_gt 1817
_reflns_number_total 2659
_reflns_threshold_expression 'I > 2\s(I)'
_cod_data_source_file c8cc03295e2.cif
_cod_data_source_block MePrNH_hr_twin
_cod_depositor_comments 'Adding full bibliography for 7121726--7121736.cif.'
_cod_database_code 7121730
_shelx_shelxl_version_number 2014/7
_shelx_space_group_comment
;
The symmetry employed for this shelxl refinement is uniquely defined
by the following loop, which should always be used as a source of
symmetry information in preference to the above space-group names.
They are only intended as comments.
;

loop_
_space_group_symop_operation_xyz
'x, y, z'
'-x, y, -z+1/2'
'x+1/2, y+1/2, z'
'-x+1/2, y+1/2, -z+1/2'
'-x, -y, -z'
'x, -y, z-1/2'
'-x+1/2, -y+1/2, -z'
'x+1/2, -y+1/2, z-1/2'

loop_
_atom_site_label
_atom_site_type_symbol
_atom_site_fract_x
_atom_site_fract_y
_atom_site_fract_z
_atom_site_U_iso_or_equiv
_atom_site_adp_type
_atom_site_occupancy
_atom_site_site_symmetry_order
_atom_site_calc_flag
_atom_site_refinement_flags_posn
_atom_site_refinement_flags_adp
N1 N 0.5746(2) 0.0773(4) 0.6184(2) 0.0239(10) Uani 1 1 d . .
H1 H 0.590(3) 0.071(6) 0.671(3) 0.035(14) Uiso 1 1 d . .
C11 C 0.6128(3) 0.2020(6) 0.5701(3) 0.0277(12) Uani 1 1 d . .
H11A H 0.6770 0.1901 0.5684 0.042 Uiso 1 1 calc R U
H11B H 0.5983 0.2966 0.5995 0.042 Uiso 1 1 calc R U
H11C H 0.5889 0.2031 0.5098 0.042 Uiso 1 1 calc R U
C12 C 0.5950(3) -0.0677(5) 0.5785(3) 0.0224(12) Uani 1 1 d . .
H12A H 0.6596 -0.0773 0.5723 0.027 Uiso 1 1 calc R U
H12B H 0.5680 -0.0725 0.5189 0.027 Uiso 1 1 calc R U
C13 C 0.5611(3) -0.1969(6) 0.6333(3) 0.0260(12) Uani 1 1 d . .
H13A H 0.5902 -0.1943 0.6920 0.031 Uiso 1 1 calc R U
H13B H 0.4970 -0.1839 0.6420 0.031 Uiso 1 1 calc R U
C14 C 0.5772(3) -0.3484(6) 0.5915(3) 0.0311(13) Uani 1 1 d . .
H14A H 0.5460 -0.3537 0.5346 0.047 Uiso 1 1 calc R U
H14B H 0.5555 -0.4278 0.6304 0.047 Uiso 1 1 calc R U
H14C H 0.6406 -0.3620 0.5823 0.047 Uiso 1 1 calc R U
N2 N 0.3642(2) 0.0943(4) 0.6777(2) 0.0252(11) Uani 1 1 d . .
H2 H 0.416(3) 0.087(6) 0.662(3) 0.033(14) Uiso 1 1 d . .
C21 C 0.3088(3) -0.0302(6) 0.6487(3) 0.0255(11) Uani 1 1 d . .
H21A H 0.2513 -0.0234 0.6771 0.038 Uiso 1 1 calc R U
H21B H 0.3372 -0.1254 0.6648 0.038 Uiso 1 1 calc R U
H21C H 0.3008 -0.0256 0.5846 0.038 Uiso 1 1 calc R U
C22 C 0.3261(3) 0.2394(5) 0.6526(3) 0.0209(11) Uani 1 1 d . .
H22A H 0.2687 0.2522 0.6821 0.025 Uiso 1 1 calc R U
H22B H 0.3153 0.2410 0.5882 0.025 Uiso 1 1 calc R U
C23 C 0.3861(3) 0.3679(6) 0.6775(3) 0.0282(12) Uani 1 1 d . .
H23A H 0.4441 0.3528 0.6498 0.034 Uiso 1 1 calc R U
H23B H 0.3953 0.3680 0.7422 0.034 Uiso 1 1 calc R U
C24 C 0.3491(3) 0.5191(6) 0.6492(3) 0.0315(13) Uani 1 1 d . .
H24A H 0.3430 0.5218 0.5849 0.047 Uiso 1 1 calc R U
H24B H 0.3892 0.5991 0.6687 0.047 Uiso 1 1 calc R U
H24C H 0.2912 0.5341 0.6759 0.047 Uiso 1 1 calc R U

loop_
_atom_site_aniso_label
_atom_site_aniso_U_11
_atom_site_aniso_U_22
_atom_site_aniso_U_33
_atom_site_aniso_U_23
_atom_site_aniso_U_13
_atom_site_aniso_U_12
N1 0.033(2) 0.014(3) 0.0248(19) -0.0036(15) 0.0043(15) 0.0001(16)
C11 0.034(2) 0.017(3) 0.032(2) 0.0026(19) 0.0018(18) -0.001(2)
C12 0.020(2) 0.020(4) 0.027(2) -0.0013(18) 0.0009(16) -0.0001(17)
C13 0.032(2) 0.017(3) 0.029(2) 0.0001(19) 0.0035(17) 0.000(2)
C14 0.032(2) 0.018(4) 0.043(3) 0.003(2) 0.0025(19) -0.001(2)
N2 0.022(2) 0.016(3) 0.037(2) -0.0001(16) 0.0023(16) 0.0009(15)
C21 0.031(2) 0.016(3) 0.030(2) -0.0002(18) 0.0059(17) 0.0011(19)
C22 0.026(2) 0.008(3) 0.029(2) -0.0004(17) 0.0038(17) 0.0035(17)
C23 0.027(2) 0.017(4) 0.040(2) 0.001(2) 0.0018(18) 0.0004(19)
C24 0.039(3) 0.016(4) 0.041(3) 0.000(2) 0.0075(19) -0.001(2)

loop_
_atom_type_symbol
_atom_type_description
_atom_type_scat_dispersion_real
_atom_type_scat_dispersion_imag
_atom_type_scat_source
C C 0.0033 0.0016 'International Tables Vol C Tables 4.2.6.8 and 6.1.1.4'
H H 0.0000 0.0000 'International Tables Vol C Tables 4.2.6.8 and 6.1.1.4'
N N 0.0061 0.0033 'International Tables Vol C Tables 4.2.6.8 and 6.1.1.4'

loop_
_citation_id
_citation_doi
_citation_year
1 10.1039/C8CC03295E 2018

loop_
_geom_angle_atom_site_label_1
_geom_angle_atom_site_label_2
_geom_angle_atom_site_label_3
_geom_angle
C11 N1 C12 112.2(4)
N1 C12 C13 111.7(3)
C14 C13 C12 113.0(4)
C21 N2 C22 111.7(4)
N2 C22 C23 111.7(4)
C22 C23 C24 112.5(4)

loop_
_geom_bond_atom_site_label_1
_geom_bond_atom_site_label_2
_geom_bond_distance
N1 C11 1.455(6)
N1 C12 1.461(6)
C12 C13 1.512(6)
C13 C14 1.512(7)
N2 C21 1.455(6)
N2 C22 1.463(6)
C22 C23 1.507(7)
C23 C24 1.518(7)

loop_
_geom_hbond_atom_site_label_D
_geom_hbond_atom_site_label_H
_geom_hbond_atom_site_label_A
_geom_hbond_distance_DH
_geom_hbond_distance_HA
_geom_hbond_distance_DA
_geom_hbond_angle_DHA
_geom_hbond_site_symmetry_A
N1 H1 N2 0.84(5) 2.39(5) 3.224(6) 171(5) 2_656
N2 H2 N1 0.82(5) 2.51(5) 3.329(6) 177(5) .
